data_2236155
loop_
_publ_author_name
'Park, Dong Ho'
'Ramkumar, V.'
'Parthiban, P.'

_publ_section_title
;
 2,4-Bis(4-ethoxyphenyl)-3-azabicyclo[3.3.1]nonan-9-one
;
_journal_coeditor_code CV5330
_journal_issue 10
_journal_name_full 'Acta Crystallographica Section E'
_journal_page_first o2841
_journal_paper_doi 10.1107/S1600536812037385
_journal_volume 68
_journal_year 2012
_chemical_formula_iupac 'C24 H29 N O3'
_chemical_formula_moiety 'C24 H29 N O3'
_chemical_formula_sum 'C24 H29 N O3'
_chemical_formula_weight 379.48
_chemical_name_systematic
;
2,4-Bis(4-ethoxyphenyl)-3-azabicyclo[3.3.1]nonan-9-one
;
_space_group_IT_number 14
_symmetry_cell_setting monoclinic
_symmetry_space_group_name_Hall '-P 2yn'
_symmetry_space_group_name_H-M 'P 1 21/n 1'
_atom_sites_solution_hydrogens geom
_atom_sites_solution_primary direct
_atom_sites_solution_secondary difmap
_audit_creation_method SHELXL-97
_cell_angle_alpha 90.00
_cell_angle_beta 106.841(3)
_cell_angle_gamma 90.00
_cell_formula_units_Z 4
_cell_length_a 14.0319(11)
_cell_length_b 7.3143(6)
_cell_length_c 20.5820(17)
_cell_measurement_reflns_used 4030
_cell_measurement_temperature 293(2)
_cell_measurement_theta_max 28.30
_cell_measurement_theta_min 2.78
_cell_volume 2021.8(3)
_computing_cell_refinement 'SAINT (Bruker, 2004)'
_computing_data_collection 'APEX2 (Bruker, 2004)'
_computing_data_reduction 'SAINT (Bruker, 2004)'
_computing_molecular_graphics 'ORTEP-3 (Farrugia, 1997)'
_computing_publication_material 'SHELXL97 (Sheldrick, 2008)'
_computing_structure_refinement 'SHELXL97 (Sheldrick, 2008)'
_computing_structure_solution 'SHELXS97 (Sheldrick, 2008)'
_diffrn_ambient_temperature 293(2)
_diffrn_measured_fraction_theta_full 0.994
_diffrn_measured_fraction_theta_max 0.958
_diffrn_measurement_device_type 'Bruker APEXII CCD area-detector'
_diffrn_measurement_method 'phi and omega scans'
_diffrn_radiation_monochromator graphite
_diffrn_radiation_source 'fine-focus sealed tube'
_diffrn_radiation_type MoK\a
_diffrn_radiation_wavelength 0.71073
_diffrn_reflns_av_R_equivalents 0.0339
_diffrn_reflns_av_sigmaI/netI 0.0517
_diffrn_reflns_limit_h_max 10
_diffrn_reflns_limit_h_min -19
_diffrn_reflns_limit_k_max 10
_diffrn_reflns_limit_k_min -6
_diffrn_reflns_limit_l_max 28
_diffrn_reflns_limit_l_min -26
_diffrn_reflns_number 15180
_diffrn_reflns_theta_full 25.00
_diffrn_reflns_theta_max 29.54
_diffrn_reflns_theta_min 2.07
_exptl_absorpt_coefficient_mu 0.081
_exptl_absorpt_correction_T_max 0.9799
_exptl_absorpt_correction_T_min 0.9721
_exptl_absorpt_correction_type multi-scan
_exptl_absorpt_process_details '(SADABS; Bruker, 2004)'
_exptl_crystal_colour colourless
_exptl_crystal_density_diffrn 1.247
_exptl_crystal_density_method 'not measured'
_exptl_crystal_description Block
_exptl_crystal_F_000 816
_exptl_crystal_size_max 0.35
_exptl_crystal_size_mid 0.28
_exptl_crystal_size_min 0.25
_refine_diff_density_max 0.488
_refine_diff_density_min -0.505
_refine_ls_extinction_method none
_refine_ls_goodness_of_fit_ref 1.054
_refine_ls_hydrogen_treatment constr
_refine_ls_matrix_type full
_refine_ls_number_parameters 255
_refine_ls_number_reflns 5415
_refine_ls_number_restraints 0
_refine_ls_restrained_S_all 1.054
_refine_ls_R_factor_all 0.1280
_refine_ls_R_factor_gt 0.0717
_refine_ls_shift/su_max 0.001
_refine_ls_shift/su_mean 0.000
_refine_ls_structure_factor_coef Fsqd
_refine_ls_weighting_details 'calc w=1/[\s^2^(Fo^2^)+(0.1095P)^2^+0.8855P] where P=(Fo^2^+2Fc^2^)/3'
_refine_ls_weighting_scheme calc
_refine_ls_wR_factor_gt 0.1943
_refine_ls_wR_factor_ref 0.2322
_reflns_number_gt 3042
_reflns_number_total 5415
_reflns_threshold_expression I>2sigma(I)
_cod_data_source_file cv5330.cif
_cod_data_source_block I
_cod_original_sg_symbol_H-M 'P 21/n'
_cod_database_code 2236155
_cod_database_fobs_code 2236155

loop_
_symmetry_equiv_pos_as_xyz
'x, y, z'
'-x+1/2, y+1/2, -z+1/2'
'-x, -y, -z'
'x-1/2, -y-1/2, z-1/2'

loop_
_atom_site_type_symbol
_atom_site_label
_atom_site_fract_x
_atom_site_fract_y
_atom_site_fract_z
_atom_site_U_iso_or_equiv
_atom_site_adp_type
_atom_site_calc_flag
_atom_site_refinement_flags
_atom_site_occupancy
_atom_site_symmetry_multiplicity
O O3 1.11887(13) 0.5928(3) 0.47084(8) 0.0489(5) Uani d . 1 1
O O2 0.82074(15) 0.5864(3) -0.14064(8) 0.0496(5) Uani d . 1 1
O O1 0.86995(18) -0.2221(3) 0.17033(10) 0.0645(7) Uani d . 1 1
N N1 0.96262(14) 0.2816(3) 0.16513(8) 0.0340(5) Uani d . 1 1
H H1N 0.9683 0.3986 0.1645 0.041 Uiso calc R 1 1
C C20 1.08546(17) 0.5034(4) 0.40974(11) 0.0368(5) Uani d . 1 1
C C5 0.80462(19) 0.1721(4) 0.23518(11) 0.0388(6) Uani d . 1 1
H H5A 0.7556 0.0889 0.2435 0.047 Uiso calc R 1 1
H H5B 0.8242 0.2559 0.2733 0.047 Uiso calc R 1 1
C C18 0.98813(17) 0.4710(3) 0.29306(11) 0.0385(6) Uani d . 1 1
H H18 0.9428 0.5203 0.2548 0.046 Uiso calc R 1 1
C C9 0.90291(17) 0.2906(3) 0.04047(10) 0.0326(5) Uani d . 1 1
C C21 1.12530(19) 0.3309(4) 0.40653(11) 0.0424(6) Uani d . 1 1
H H21 1.1720 0.2828 0.4444 0.051 Uiso calc R 1 1
C C8 0.86704(19) -0.0568(3) 0.16953(12) 0.0385(6) Uani d . 1 1
C C3 0.74291(18) 0.1672(4) 0.10705(11) 0.0377(5) Uani d . 1 1
H H3A 0.7253 0.2478 0.0679 0.045 Uiso calc R 1 1
H H3B 0.6878 0.0834 0.1027 0.045 Uiso calc R 1 1
C C6 0.89630(19) 0.0616(3) 0.23207(11) 0.0370(5) Uani d . 1 1
H H6 0.9168 -0.0175 0.2721 0.044 Uiso calc R 1 1
C C7 0.98759(17) 0.1764(3) 0.22787(10) 0.0342(5) Uani d . 1 1
H H7 1.0412 0.0914 0.2270 0.041 Uiso calc R 1 1
C C2 0.83556(18) 0.0568(3) 0.10609(11) 0.0354(5) Uani d . 1 1
H H2 0.8178 -0.0252 0.0668 0.042 Uiso calc R 1 1
C C19 1.01727(18) 0.5742(4) 0.35234(12) 0.0398(6) Uani d . 1 1
H H19 0.9911 0.6906 0.3535 0.048 Uiso calc R 1 1
C C14 0.8740(2) 0.4705(4) 0.04078(11) 0.0427(6) Uani d . 1 1
H H14 0.8732 0.5238 0.0816 0.051 Uiso calc R 1 1
C C22 1.09565(18) 0.2309(4) 0.34725(11) 0.0403(6) Uani d . 1 1
H H22 1.1236 0.1163 0.3456 0.048 Uiso calc R 1 1
C C11 0.8779(2) 0.3173(4) -0.08037(11) 0.0425(6) Uani d . 1 1
H H11 0.8806 0.2646 -0.1209 0.051 Uiso calc R 1 1
C C13 0.8459(2) 0.5745(4) -0.01813(12) 0.0443(6) Uani d . 1 1
H H13 0.8265 0.6956 -0.0166 0.053 Uiso calc R 1 1
C C10 0.90468(19) 0.2167(4) -0.02133(11) 0.0416(6) Uani d . 1 1
H H10 0.9245 0.0959 -0.0229 0.050 Uiso calc R 1 1
C C4 0.75624(17) 0.2812(3) 0.17080(11) 0.0360(5) Uani d . 1 1
H H4A 0.6918 0.3253 0.1724 0.043 Uiso calc R 1 1
H H4B 0.7973 0.3866 0.1690 0.043 Uiso calc R 1 1
C C17 1.02478(16) 0.2975(3) 0.28970(11) 0.0332(5) Uani d . 1 1
C C12 0.84721(18) 0.4958(4) -0.07936(11) 0.0364(5) Uani d . 1 1
C C1 0.92723(17) 0.1728(3) 0.10336(10) 0.0337(5) Uani d . 1 1
H H1 0.9806 0.0885 0.1013 0.040 Uiso calc R 1 1
C C23 1.0724(2) 0.7590(4) 0.47980(14) 0.0520(7) Uani d . 1 1
H H23A 1.0010 0.7412 0.4694 0.062 Uiso calc R 1 1
H H23B 1.0846 0.8516 0.4494 0.062 Uiso calc R 1 1
C C24 1.1141(2) 0.8196(4) 0.55196(14) 0.0562(8) Uani d . 1 1
H H24A 1.0961 0.7332 0.5815 0.084 Uiso calc R 1 1
H H24B 1.0877 0.9377 0.5576 0.084 Uiso calc R 1 1
H H24C 1.1854 0.8269 0.5630 0.084 Uiso calc R 1 1
C C15 0.7732(3) 0.7581(4) -0.14446(14) 0.0554(8) Uani d . 1 1
H H15A 0.8209 0.8497 -0.1212 0.067 Uiso calc R 1 1
H H15B 0.7206 0.7515 -0.1226 0.067 Uiso calc R 1 1
C C16 0.7307(3) 0.8097(5) -0.21709(15) 0.0712(10) Uani d . 1 1
H H16A 0.7821 0.8063 -0.2393 0.107 Uiso calc R 1 1
H H16B 0.7036 0.9309 -0.2200 0.107 Uiso calc R 1 1
H H16C 0.6790 0.7251 -0.2388 0.107 Uiso calc R 1 1

loop_
_atom_site_aniso_label
_atom_site_aniso_U_11
_atom_site_aniso_U_22
_atom_site_aniso_U_33
_atom_site_aniso_U_12
_atom_site_aniso_U_13
_atom_site_aniso_U_23
O3 0.0551(11) 0.0491(11) 0.0322(9) 0.0124(9) -0.0039(7) -0.0091(8)
O2 0.0672(12) 0.0548(12) 0.0289(9) 0.0118(10) 0.0172(8) 0.0084(8)
O1 0.1000(18) 0.0292(11) 0.0569(13) 0.0043(11) 0.0110(11) 0.0016(9)
N1 0.0411(10) 0.0356(11) 0.0225(9) -0.0035(9) 0.0048(7) 0.0003(8)
C20 0.0364(11) 0.0413(14) 0.0279(11) 0.0011(10) 0.0016(9) -0.0016(10)
C5 0.0483(13) 0.0402(14) 0.0304(11) -0.0065(11) 0.0153(10) -0.0025(10)
C18 0.0384(12) 0.0401(14) 0.0286(11) 0.0024(11) -0.0035(9) 0.0057(10)
C9 0.0352(11) 0.0384(13) 0.0241(10) -0.0015(10) 0.0085(8) -0.0017(9)
C21 0.0436(13) 0.0488(16) 0.0267(11) 0.0115(12) -0.0027(9) 0.0024(10)
C8 0.0485(13) 0.0281(13) 0.0377(12) 0.0037(11) 0.0105(10) 0.0002(10)
C3 0.0375(11) 0.0411(14) 0.0305(11) -0.0038(11) 0.0034(9) -0.0014(10)
C6 0.0495(13) 0.0306(12) 0.0278(11) 0.0006(11) 0.0065(9) 0.0054(9)
C7 0.0375(11) 0.0366(13) 0.0257(10) 0.0074(10) 0.0046(8) 0.0019(9)
C2 0.0476(13) 0.0306(12) 0.0254(10) -0.0010(10) 0.0066(9) -0.0062(9)
C19 0.0410(12) 0.0341(13) 0.0375(12) 0.0066(11) 0.0004(10) 0.0015(10)
C14 0.0645(16) 0.0398(15) 0.0251(11) -0.0022(12) 0.0152(10) -0.0057(10)
C22 0.0450(13) 0.0411(14) 0.0292(11) 0.0153(11) 0.0017(10) 0.0009(10)
C11 0.0538(14) 0.0512(16) 0.0235(11) 0.0093(13) 0.0128(10) -0.0033(10)
C13 0.0688(17) 0.0344(14) 0.0318(12) 0.0025(13) 0.0180(11) -0.0008(10)
C10 0.0495(14) 0.0462(15) 0.0289(11) 0.0133(12) 0.0111(10) -0.0028(10)
C4 0.0357(11) 0.0381(14) 0.0348(12) 0.0018(10) 0.0113(9) -0.0032(10)
C17 0.0327(11) 0.0384(13) 0.0252(10) 0.0025(10) 0.0033(8) 0.0011(9)
C12 0.0415(12) 0.0432(14) 0.0259(10) -0.0013(11) 0.0118(9) 0.0016(10)
C1 0.0381(11) 0.0377(13) 0.0248(10) 0.0048(10) 0.0083(8) -0.0015(9)
C23 0.0540(16) 0.0437(16) 0.0505(16) 0.0079(13) 0.0027(12) -0.0104(13)
C24 0.0613(17) 0.0534(18) 0.0479(16) 0.0040(15) 0.0060(13) -0.0154(14)
C15 0.073(2) 0.0520(18) 0.0429(15) 0.0098(15) 0.0185(14) 0.0102(13)
C16 0.090(2) 0.076(2) 0.0498(18) 0.026(2) 0.0241(16) 0.0267(17)

loop_
_atom_type_symbol
_atom_type_description
_atom_type_scat_dispersion_real
_atom_type_scat_dispersion_imag
_atom_type_scat_source
C C 0.0033 0.0016 'International Tables Vol C Tables 4.2.6.8 and 6.1.1.4'
H H 0.0000 0.0000 'International Tables Vol C Tables 4.2.6.8 and 6.1.1.4'
N N 0.0061 0.0033 'International Tables Vol C Tables 4.2.6.8 and 6.1.1.4'
O O 0.0106 0.0060 'International Tables Vol C Tables 4.2.6.8 and 6.1.1.4'

loop_
_geom_angle_atom_site_label_1
_geom_angle_atom_site_label_2
_geom_angle_atom_site_label_3
_geom_angle
C20 O3 C23 118.68(18)
C12 O2 C15 118.45(19)
C7 N1 C1 114.74(19)
C7 N1 H1N 122.6
C1 N1 H1N 122.6
O3 C20 C19 124.8(2)
O3 C20 C21 116.14(19)
C19 C20 C21 119.1(2)
C4 C5 C6 113.94(19)
C4 C5 H5A 108.8
C6 C5 H5A 108.8
C4 C5 H5B 108.8
C6 C5 H5B 108.8
H5A C5 H5B 107.7
C17 C18 C19 121.6(2)
C17 C18 H18 119.2
C19 C18 H18 119.2
C14 C9 C10 117.4(2)
C14 C9 C1 122.35(19)
C10 C9 C1 120.2(2)
C22 C21 C20 120.1(2)
C22 C21 H21 120.0
C20 C21 H21 120.0
O1 C8 C2 124.4(2)
O1 C8 C6 124.3(2)
C2 C8 C6 111.3(2)
C4 C3 C2 114.00(18)
C4 C3 H3A 108.8
C2 C3 H3A 108.8
C4 C3 H3B 108.8
C2 C3 H3B 108.8
H3A C3 H3B 107.6
C8 C6 C5 108.31(19)
C8 C6 C7 106.74(19)
C5 C6 C7 115.6(2)
C8 C6 H6 108.7
C5 C6 H6 108.7
C7 C6 H6 108.7
N1 C7 C17 111.9(2)
N1 C7 C6 110.13(17)
C17 C7 C6 110.99(18)
N1 C7 H7 107.9
C17 C7 H7 107.9
C6 C7 H7 107.9
C8 C2 C3 108.46(19)
C8 C2 C1 107.17(18)
C3 C2 C1 115.2(2)
C8 C2 H2 108.6
C3 C2 H2 108.6
C1 C2 H2 108.6
C20 C19 C18 119.9(2)
C20 C19 H19 120.0
C18 C19 H19 120.0
C9 C14 C13 121.9(2)
C9 C14 H14 119.0
C13 C14 H14 119.0
C21 C22 C17 121.6(2)
C21 C22 H22 119.2
C17 C22 H22 119.2
C10 C11 C12 120.0(2)
C10 C11 H11 120.0
C12 C11 H11 120.0
C12 C13 C14 119.3(2)
C12 C13 H13 120.3
C14 C13 H13 120.3
C11 C10 C9 121.9(2)
C11 C10 H10 119.1
C9 C10 H10 119.1
C3 C4 C5 112.0(2)
C3 C4 H4A 109.2
C5 C4 H4A 109.2
C3 C4 H4B 109.2
C5 C4 H4B 109.2
H4A C4 H4B 107.9
C18 C17 C22 117.6(2)
C18 C17 C7 122.54(19)
C22 C17 C7 119.8(2)
O2 C12 C11 116.4(2)
O2 C12 C13 124.1(2)
C11 C12 C13 119.5(2)
N1 C1 C9 111.8(2)
N1 C1 C2 110.00(18)
C9 C1 C2 111.01(17)
N1 C1 H1 108.0
C9 C1 H1 108.0
C2 C1 H1 108.0
O3 C23 C24 108.7(2)
O3 C23 H23A 109.9
C24 C23 H23A 109.9
O3 C23 H23B 109.9
C24 C23 H23B 109.9
H23A C23 H23B 108.3
C23 C24 H24A 109.5
C23 C24 H24B 109.5
H24A C24 H24B 109.5
C23 C24 H24C 109.5
H24A C24 H24C 109.5
H24B C24 H24C 109.5
O2 C15 C16 109.1(2)
O2 C15 H15A 109.9
C16 C15 H15A 109.9
O2 C15 H15B 109.9
C16 C15 H15B 109.9
H15A C15 H15B 108.3
C15 C16 H16A 109.5
C15 C16 H16B 109.5
H16A C16 H16B 109.5
C15 C16 H16C 109.5
H16A C16 H16C 109.5
H16B C16 H16C 109.5

loop_
_geom_bond_atom_site_label_1
_geom_bond_atom_site_label_2
_geom_bond_distance
O3 C20 1.374(3)
O3 C23 1.416(3)
O2 C12 1.377(3)
O2 C15 1.413(3)
O1 C8 1.209(3)
N1 C7 1.456(3)
N1 C1 1.460(3)
N1 H1N 0.8600
C20 C19 1.387(3)
C20 C21 1.389(4)
C5 C4 1.527(3)
C5 C6 1.536(4)
C5 H5A 0.9700
C5 H5B 0.9700
C18 C17 1.379(3)
C18 C19 1.392(3)
C18 H18 0.9300
C9 C14 1.378(3)
C9 C10 1.389(3)
C9 C1 1.510(3)
C21 C22 1.379(3)
C21 H21 0.9300
C8 C2 1.502(3)
C8 C6 1.507(3)
C3 C4 1.520(3)
C3 C2 1.536(3)
C3 H3A 0.9700
C3 H3B 0.9700
C6 C7 1.555(3)
C6 H6 0.9800
C7 C17 1.514(3)
C7 H7 0.9800
C2 C1 1.555(3)
C2 H2 0.9800
C19 H19 0.9300
C14 C13 1.388(3)
C14 H14 0.9300
C22 C17 1.395(3)
C22 H22 0.9300
C11 C10 1.376(3)
C11 C12 1.377(4)
C11 H11 0.9300
C13 C12 1.390(3)
C13 H13 0.9300
C10 H10 0.9300
C4 H4A 0.9700
C4 H4B 0.9700
C1 H1 0.9800
C23 C24 1.497(3)
C23 H23A 0.9700
C23 H23B 0.9700
C24 H24A 0.9600
C24 H24B 0.9600
C24 H24C 0.9600
C15 C16 1.489(4)
C15 H15A 0.9700
C15 H15B 0.9700
C16 H16A 0.9600
C16 H16B 0.9600
C16 H16C 0.9600

loop_
_geom_hbond_atom_site_label_D
_geom_hbond_atom_site_label_H
_geom_hbond_atom_site_label_A
_geom_hbond_site_symmetry_A
_geom_hbond_distance_DH
_geom_hbond_distance_HA
_geom_hbond_distance_DA
_geom_hbond_angle_DHA
C18 H18 O1 1_565 0.93 2.57 3.428(3) 154
C14 H14 O1 1_565 0.92 2.61 3.501(3) 159

loop_
_geom_torsion_atom_site_label_1
_geom_torsion_atom_site_label_2
_geom_torsion_atom_site_label_3
_geom_torsion_atom_site_label_4
_geom_torsion
C23 O3 C20 C19 8.5(4)
C23 O3 C20 C21 -172.5(3)
O3 C20 C21 C22 179.7(2)
C19 C20 C21 C22 -1.2(4)
O1 C8 C6 C5 -118.4(3)
C2 C8 C6 C5 62.6(2)
O1 C8 C6 C7 116.5(3)
C2 C8 C6 C7 -62.5(2)
C4 C5 C6 C8 -53.9(3)
C4 C5 C6 C7 65.7(3)
C1 N1 C7 C17 179.35(18)
C1 N1 C7 C6 -56.7(2)
C8 C6 C7 N1 57.0(2)
C5 C6 C7 N1 -63.5(2)
C8 C6 C7 C17 -178.52(18)
C5 C6 C7 C17 61.0(2)
O1 C8 C2 C3 118.4(3)
C6 C8 C2 C3 -62.6(2)
O1 C8 C2 C1 -116.7(3)
C6 C8 C2 C1 62.3(2)
C4 C3 C2 C8 54.2(3)
C4 C3 C2 C1 -65.9(3)
O3 C20 C19 C18 -179.6(2)
C21 C20 C19 C18 1.4(4)
C17 C18 C19 C20 0.5(4)
C10 C9 C14 C13 1.0(4)
C1 C9 C14 C13 -176.0(2)
C20 C21 C22 C17 -0.8(4)
C9 C14 C13 C12 -0.2(4)
C12 C11 C10 C9 -0.8(4)
C14 C9 C10 C11 -0.6(4)
C1 C9 C10 C11 176.5(2)
C2 C3 C4 C5 -46.6(3)
C6 C5 C4 C3 46.6(3)
C19 C18 C17 C22 -2.5(4)
C19 C18 C17 C7 174.5(2)
C21 C22 C17 C18 2.7(4)
C21 C22 C17 C7 -174.5(2)
N1 C7 C17 C18 35.2(3)
C6 C7 C17 C18 -88.3(3)
N1 C7 C17 C22 -147.8(2)
C6 C7 C17 C22 88.7(3)
C15 O2 C12 C11 169.6(3)
C15 O2 C12 C13 -11.4(4)
C10 C11 C12 O2 -179.3(2)
C10 C11 C12 C13 1.6(4)
C14 C13 C12 O2 179.9(2)
C14 C13 C12 C11 -1.2(4)
C7 N1 C1 C9 -179.96(18)
C7 N1 C1 C2 56.2(2)
C14 C9 C1 N1 -27.4(3)
C10 C9 C1 N1 155.7(2)
C14 C9 C1 C2 95.9(3)
C10 C9 C1 C2 -81.1(3)
C8 C2 C1 N1 -56.4(2)
C3 C2 C1 N1 64.4(2)
C8 C2 C1 C9 179.34(18)
C3 C2 C1 C9 -59.9(2)
C20 O3 C23 C24 174.3(2)
C12 O2 C15 C16 -166.9(2)
